data_2016948
loop_
_publ_author_name
'Li, Chun-Ying'
'Zhou, Jian'
'Zhang, Yong'
'Bian, Guo-Qing'
'Dai, Jie'

_publ_section_title
;
 {[SmCl(en)~4~][In~2~Te~4~]}~<i>n~</i>: an indium telluride with a
 one-dimensional sinusoidal chain
;
_journal_coeditor_code EM3020
_journal_issue 2
_journal_name_full 'Acta Crystallographica Section C'
_journal_page_first m100
_journal_page_last m102
_journal_paper_doi 10.1107/S010827010803521X
_journal_volume 65
_journal_year 2009
_chemical_formula_iupac '[Sm Cl (C2 H8 N2)4] [In2 Te4]'
_chemical_formula_moiety 'C8 H32 Cl N8 Sm 2+ , In2 Te4 2-'
_chemical_formula_sum 'C8 H32 Cl In2 N8 Sm Te4'
_chemical_formula_weight 1166.26
_chemical_name_systematic
;
catena-poly[chloridotris(ethylenediamine-\k^2^N,N')samarium(III)
[indium(III)-di-\m-tellurido-indium(III)-di-\m-tellurido]]
;
_space_group_IT_number 61
_symmetry_cell_setting orthorhombic
_symmetry_space_group_name_Hall '-P 2ac 2ab'
_symmetry_space_group_name_H-M 'P b c a'
_atom_sites_solution_hydrogens geom
_atom_sites_solution_primary direct
_atom_sites_solution_secondary difmap
_audit_creation_method SHELXL97
_cell_angle_alpha 90.00
_cell_angle_beta 90.00
_cell_angle_gamma 90.00
_cell_formula_units_Z 8
_cell_length_a 13.7359(11)
_cell_length_b 18.5660(16)
_cell_length_c 21.1782(18)
_cell_measurement_reflns_used 15461
_cell_measurement_temperature 223(2)
_cell_measurement_theta_max 25.35
_cell_measurement_theta_min 3.16
_cell_volume 5400.9(8)
_computing_cell_refinement 'CrystalClear (Rigaku/MSC, 2001)'
_computing_data_collection 'CrystalClear (Rigaku/MSC, 2001)'
_computing_data_reduction 'CrystalStructure (Rigaku/MSC, 2004)'
_computing_molecular_graphics 'ORTEPII (Johnson, 1976)'
_computing_publication_material 'SHELXL97 (Sheldrick, 2008)'
_computing_structure_refinement 'SHELXL97 (Sheldrick, 2008)'
_computing_structure_solution 'SHELXS97 (Sheldrick, 2008)'
_diffrn_ambient_temperature 223(2)
_diffrn_detector_area_resol_mean 7.31
_diffrn_measured_fraction_theta_full 0.997
_diffrn_measured_fraction_theta_max 0.997
_diffrn_measurement_device_type 'Rigaku Mercury CCD area-detector'
_diffrn_measurement_method \w
_diffrn_radiation_monochromator graphite
_diffrn_radiation_source 'fine-focus sealed tube'
_diffrn_radiation_type MoK\a
_diffrn_radiation_wavelength 0.71073
_diffrn_reflns_av_R_equivalents 0.0769
_diffrn_reflns_av_sigmaI/netI 0.0396
_diffrn_reflns_limit_h_max 14
_diffrn_reflns_limit_h_min -16
_diffrn_reflns_limit_k_max 22
_diffrn_reflns_limit_k_min -22
_diffrn_reflns_limit_l_max 25
_diffrn_reflns_limit_l_min -25
_diffrn_reflns_number 49875
_diffrn_reflns_theta_full 25.35
_diffrn_reflns_theta_max 25.35
_diffrn_reflns_theta_min 3.16
_exptl_absorpt_coefficient_mu 8.183
_exptl_absorpt_correction_T_max 0.443
_exptl_absorpt_correction_T_min 0.068
_exptl_absorpt_correction_type multi-scan
_exptl_absorpt_process_details '(Jacobson, 1998)'
_exptl_crystal_colour yellow
_exptl_crystal_density_diffrn 2.869
_exptl_crystal_density_method 'not measured'
_exptl_crystal_description block
_exptl_crystal_F_000 4168
_exptl_crystal_size_max 0.40
_exptl_crystal_size_mid 0.30
_exptl_crystal_size_min 0.10
_refine_diff_density_max 1.784
_refine_diff_density_min -1.900
_refine_ls_extinction_method none
_refine_ls_goodness_of_fit_ref 1.293
_refine_ls_hydrogen_treatment constr
_refine_ls_matrix_type full
_refine_ls_number_parameters 217
_refine_ls_number_reflns 4938
_refine_ls_number_restraints 37
_refine_ls_restrained_S_all 1.291
_refine_ls_R_factor_all 0.0654
_refine_ls_R_factor_gt 0.0566
_refine_ls_shift/su_max 0.001
_refine_ls_shift/su_mean 0.000
_refine_ls_structure_factor_coef Fsqd
_refine_ls_weighting_details 'calc w = 1/[\s^2^(Fo^2^)+(0.0187P)^2^+70.31P] where P=(Fo^2^+2Fc^2^)/3'
_refine_ls_weighting_scheme calc
_refine_ls_wR_factor_gt 0.0985
_refine_ls_wR_factor_ref 0.1014
_reflns_number_gt 4478
_reflns_number_total 4938
_reflns_threshold_expression I>2\s(I)
_cod_data_source_file em3020.cif
_cod_data_source_block I
_cod_database_code 2016948
_cod_database_fobs_code 2016948

loop_
_symmetry_equiv_pos_as_xyz
'x, y, z'
'-x+1/2, -y, z+1/2'
'x+1/2, -y+1/2, -z'
'-x, y+1/2, -z+1/2'
'-x, -y, -z'
'x-1/2, y, -z-1/2'
'-x-1/2, y-1/2, z'
'x, -y-1/2, z-1/2'

loop_
_atom_site_type_symbol
_atom_site_label
_atom_site_fract_x
_atom_site_fract_y
_atom_site_fract_z
_atom_site_U_iso_or_equiv
_atom_site_adp_type
_atom_site_calc_flag
_atom_site_refinement_flags
_atom_site_occupancy
_atom_site_disorder_assembly
_atom_site_disorder_group
Sm Sm1 0.70700(4) 0.21517(3) 0.43520(2) 0.01921(13) Uani d . 1 . .
Cl Cl1 0.8812(2) 0.26810(17) 0.49384(14) 0.0361(7) Uani d . 1 . .
N N1 0.7702(6) 0.1200(5) 0.5170(4) 0.033(2) Uani d D 1 . .
H H1A 0.8339 0.1104 0.5086 0.040 Uiso calc R 1 . .
H H1B 0.7670 0.1395 0.5563 0.040 Uiso calc R 1 . .
C C1 0.7154(8) 0.0521(5) 0.5165(6) 0.039(3) Uani d D 1 . .
H H1C 0.7349 0.0226 0.5527 0.046 Uiso calc R 1 . .
H H1D 0.7304 0.0252 0.4779 0.046 Uiso calc R 1 . .
C C2 0.6099(8) 0.0665(6) 0.5195(5) 0.035(3) Uani d D 1 . .
H H2C 0.5942 0.0905 0.5595 0.042 Uiso calc R 1 . .
H H2D 0.5740 0.0210 0.5179 0.042 Uiso calc R 1 . .
N N2 0.5805(7) 0.1130(5) 0.4659(4) 0.032(2) Uani d D 1 . .
H H2A 0.5227 0.1342 0.4756 0.038 Uiso calc R 1 . .
H H2B 0.5705 0.0846 0.4315 0.038 Uiso calc R 1 . .
N N3 0.5406(6) 0.2634(5) 0.3963(4) 0.032(2) Uani d DU 1 . .
H H3A 0.5011 0.2686 0.4305 0.038 Uiso calc R 1 . .
H H3B 0.5502 0.3080 0.3796 0.038 Uiso calc R 1 . .
C C3 0.4892(9) 0.2199(10) 0.3496(7) 0.072(5) Uani d DU 1 . .
H H3C 0.4545 0.1810 0.3713 0.087 Uiso calc R 1 . .
H H3D 0.4407 0.2500 0.3283 0.087 Uiso calc R 1 . .
C C4 0.5526(10) 0.1891(9) 0.3030(7) 0.070(4) Uani d DU 1 . .
H H4C 0.5688 0.2261 0.2717 0.083 Uiso calc R 1 . .
H H4D 0.5178 0.1504 0.2810 0.083 Uiso calc R 1 . .
N N4 0.6427(7) 0.1599(6) 0.3289(5) 0.042(3) Uani d DU 1 . .
H H4A 0.6901 0.1653 0.2992 0.050 Uiso calc R 1 . .
H H4B 0.6341 0.1118 0.3348 0.050 Uiso calc R 1 . .
N N5 0.8409(8) 0.1356(6) 0.3795(5) 0.047(3) Uani d . 1 . .
H H5A 0.8700 0.1066 0.4085 0.057 Uiso calc R 1 . .
H H5B 0.8124 0.1070 0.3498 0.057 Uiso calc R 1 . .
C C5 0.9146(9) 0.1818(8) 0.3493(6) 0.048(4) Uani d . 1 . .
H H5C 0.9566 0.1521 0.3224 0.057 Uiso calc R 1 . .
H H5D 0.9553 0.2039 0.3819 0.057 Uiso calc R 1 . .
C C6 0.8694(10) 0.2388(7) 0.3107(7) 0.047(3) Uani d . 1 . .
H H6C 0.9202 0.2715 0.2954 0.056 Uiso calc R 1 . .
H H6D 0.8377 0.2170 0.2739 0.056 Uiso calc R 1 . .
N N6 0.7975(7) 0.2800(5) 0.3467(4) 0.030(2) Uani d . 1 . .
H H6A 0.7525 0.2971 0.3190 0.035 Uiso calc R 1 . .
H H6B 0.8283 0.3187 0.3638 0.035 Uiso calc R 1 . .
N N7 0.6933(7) 0.3557(5) 0.4538(5) 0.033(2) Uani d . 1 . .
H H7A 0.7542 0.3737 0.4600 0.040 Uiso calc R 1 . .
H H7B 0.6691 0.3764 0.4181 0.040 Uiso calc R 1 . .
C C7 0.6314(9) 0.3771(7) 0.5079(6) 0.042(3) Uani d . 1 . .
H H7C 0.5626 0.3751 0.4957 0.051 Uiso calc R 1 . .
H H7D 0.6467 0.4266 0.5206 0.051 Uiso calc R 1 . .
C C8 0.6494(9) 0.3273(7) 0.5615(6) 0.043(3) Uani d . 1 . .
H H8C 0.7174 0.3311 0.5750 0.051 Uiso calc R 1 . .
H H8D 0.6077 0.3404 0.5972 0.051 Uiso calc R 1 . .
N N8 0.6283(6) 0.2530(5) 0.5418(4) 0.032(2) Uani d . 1 . .
H H8A 0.5626 0.2476 0.5386 0.038 Uiso calc R 1 . .
H H8B 0.6495 0.2224 0.5724 0.038 Uiso calc R 1 . .
Te Te3 0.40385(5) 0.45995(4) 0.15792(3) 0.02522(17) Uani d . 1 . .
Te Te1 0.70749(5) 0.57217(4) 0.19345(4) 0.02735(18) Uani d . 1 . .
Te Te2 0.70583(5) 0.34483(4) 0.19393(3) 0.02606(18) Uani d . 1 . .
Te Te4 0.51204(5) 0.46188(4) 0.34705(3) 0.03040(19) Uani d . 1 . .
In In1 0.58088(5) 0.45999(4) 0.22201(4) 0.02546(19) Uani d . 1 . .
In In2 0.33516(5) 0.45924(4) 0.28342(4) 0.02416(18) Uani d . 1 . .

loop_
_atom_site_aniso_label
_atom_site_aniso_U_11
_atom_site_aniso_U_22
_atom_site_aniso_U_33
_atom_site_aniso_U_12
_atom_site_aniso_U_13
_atom_site_aniso_U_23
Sm1 0.0183(3) 0.0232(3) 0.0161(3) -0.0013(2) -0.0003(2) -0.0004(2)
Cl1 0.0231(14) 0.0534(18) 0.0318(16) -0.0042(14) -0.0051(12) -0.0067(14)
N1 0.029(5) 0.051(6) 0.019(5) 0.001(5) -0.001(4) 0.005(5)
C1 0.061(9) 0.026(6) 0.028(7) 0.006(6) 0.006(6) 0.004(5)
C2 0.044(7) 0.034(6) 0.028(7) -0.008(6) 0.000(5) 0.000(5)
N2 0.034(5) 0.037(5) 0.024(5) -0.002(4) 0.000(4) -0.002(4)
N3 0.026(5) 0.038(5) 0.032(5) -0.004(4) -0.008(4) 0.007(4)
C3 0.049(8) 0.110(13) 0.057(9) 0.011(8) -0.031(7) -0.028(9)
C4 0.062(9) 0.091(11) 0.055(9) 0.002(8) -0.030(7) -0.029(8)
N4 0.043(6) 0.051(6) 0.031(6) -0.015(5) 0.002(5) -0.005(5)
N5 0.056(7) 0.056(7) 0.030(6) 0.024(6) 0.014(5) 0.003(5)
C5 0.035(7) 0.077(10) 0.031(7) 0.008(7) -0.005(6) -0.010(7)
C6 0.052(8) 0.044(8) 0.045(8) -0.012(7) 0.015(7) -0.002(7)
N6 0.043(6) 0.029(5) 0.017(5) -0.009(5) 0.003(4) -0.001(4)
N7 0.023(5) 0.035(5) 0.042(6) -0.002(4) -0.001(4) 0.001(5)
C7 0.042(7) 0.035(7) 0.050(8) -0.004(6) 0.000(6) -0.021(6)
C8 0.033(7) 0.058(8) 0.037(7) -0.014(6) -0.001(6) -0.014(7)
N8 0.021(5) 0.046(6) 0.028(5) -0.007(4) -0.001(4) -0.005(5)
Te3 0.0236(4) 0.0301(4) 0.0219(4) -0.0040(3) -0.0010(3) 0.0025(3)
Te1 0.0246(4) 0.0244(4) 0.0331(4) 0.0002(3) -0.0015(3) 0.0035(3)
Te2 0.0293(4) 0.0254(4) 0.0235(4) -0.0014(3) -0.0044(3) -0.0019(3)
Te4 0.0280(4) 0.0395(4) 0.0237(4) -0.0005(3) -0.0042(3) 0.0039(3)
In1 0.0209(4) 0.0287(4) 0.0268(4) -0.0009(3) -0.0015(3) 0.0016(3)
In2 0.0199(4) 0.0282(4) 0.0244(4) 0.0006(3) 0.0011(3) 0.0021(3)

loop_
_atom_type_symbol
_atom_type_description
_atom_type_scat_dispersion_real
_atom_type_scat_dispersion_imag
_atom_type_scat_source
C C 0.0033 0.0016 'International Tables Vol C Tables 4.2.6.8 and 6.1.1.4'
H H 0.0000 0.0000 'International Tables Vol C Tables 4.2.6.8 and 6.1.1.4'
N N 0.0061 0.0033 'International Tables Vol C Tables 4.2.6.8 and 6.1.1.4'
Cl Cl 0.1484 0.1585 'International Tables Vol C Tables 4.2.6.8 and 6.1.1.4'
In In -0.7276 1.3100 'International Tables Vol C Tables 4.2.6.8 and 6.1.1.4'
Te Te -0.5308 1.6751 'International Tables Vol C Tables 4.2.6.8 and 6.1.1.4'
Sm Sm -0.1638 3.4418 'International Tables Vol C Tables 4.2.6.8 and 6.1.1.4'

loop_
_geom_angle_atom_site_label_1
_geom_angle_atom_site_label_2
_geom_angle_atom_site_label_3
_geom_angle_site_symmetry_1
_geom_angle_site_symmetry_3
_geom_angle
_geom_angle_publ_flag
N6 Sm1 N3 . . 91.9(3) ?
N6 Sm1 N8 . . 135.5(3) ?
N3 Sm1 N8 . . 79.4(3) ?
N6 Sm1 N1 . . 129.9(3) ?
N3 Sm1 N1 . . 137.4(3) ?
N8 Sm1 N1 . . 75.3(3) ?
N6 Sm1 N4 . . 73.6(3) ?
N3 Sm1 N4 . . 64.2(3) ?
N8 Sm1 N4 . . 135.2(3) ?
N1 Sm1 N4 . . 114.5(3) ?
N6 Sm1 N5 . . 66.1(3) ?
N3 Sm1 N5 . . 131.8(3) ?
N8 Sm1 N5 . . 146.1(3) ?
N1 Sm1 N5 . . 71.8(3) ?
N4 Sm1 N5 . . 68.4(3) ?
N6 Sm1 N7 . . 71.3(3) ?
N3 Sm1 N7 . . 69.1(3) ?
N8 Sm1 N7 . . 64.9(3) ?
N1 Sm1 N7 . . 126.2(3) ?
N4 Sm1 N7 . . 119.2(3) ?
N5 Sm1 N7 . . 131.9(3) ?
N6 Sm1 N2 . . 146.8(3) ?
N3 Sm1 N2 . . 75.3(3) ?
N8 Sm1 N2 . . 73.0(3) ?
N1 Sm1 N2 . . 64.7(3) ?
N4 Sm1 N2 . . 73.2(3) ?
N5 Sm1 N2 . . 99.5(3) ?
N7 Sm1 N2 . . 128.5(3) ?
N6 Sm1 Cl1 . . 75.5(2) ?
N3 Sm1 Cl1 . . 139.1(2) ?
N8 Sm1 Cl1 . . 83.0(2) ?
N1 Sm1 Cl1 . . 70.7(2) ?
N4 Sm1 Cl1 . . 141.7(2) ?
N5 Sm1 Cl1 . . 78.7(3) ?
N7 Sm1 Cl1 . . 69.9(2) ?
N2 Sm1 Cl1 . . 133.24(19) ?
C1 N1 Sm1 . . 113.9(6) ?
C1 N1 H1A . . 108.8 ?
Sm1 N1 H1A . . 108.8 ?
C1 N1 H1B . . 108.8 ?
Sm1 N1 H1B . . 108.8 ?
H1A N1 H1B . . 107.7 ?
N1 C1 C2 . . 110.3(9) ?
N1 C1 H1C . . 109.6 ?
C2 C1 H1C . . 109.6 ?
N1 C1 H1D . . 109.6 ?
C2 C1 H1D . . 109.6 ?
H1C C1 H1D . . 108.1 ?
C1 C2 N2 . . 109.9(9) ?
C1 C2 H2C . . 109.7 ?
N2 C2 H2C . . 109.7 ?
C1 C2 H2D . . 109.7 ?
N2 C2 H2D . . 109.7 ?
H2C C2 H2D . . 108.2 ?
C2 N2 Sm1 . . 115.2(6) ?
C2 N2 H2A . . 108.5 ?
Sm1 N2 H2A . . 108.5 ?
C2 N2 H2B . . 108.5 ?
Sm1 N2 H2B . . 108.5 ?
H2A N2 H2B . . 107.5 ?
C3 N3 Sm1 . . 116.8(7) ?
C3 N3 H3A . . 108.1 ?
Sm1 N3 H3A . . 108.1 ?
C3 N3 H3B . . 108.1 ?
Sm1 N3 H3B . . 108.1 ?
H3A N3 H3B . . 107.3 ?
C4 C3 N3 . . 113.2(11) ?
C4 C3 H3C . . 108.9 ?
N3 C3 H3C . . 108.9 ?
C4 C3 H3D . . 108.9 ?
N3 C3 H3D . . 108.9 ?
H3C C3 H3D . . 107.8 ?
C3 C4 N4 . . 113.9(11) ?
C3 C4 H4C . . 108.8 ?
N4 C4 H4C . . 108.8 ?
C3 C4 H4D . . 108.8 ?
N4 C4 H4D . . 108.8 ?
H4C C4 H4D . . 107.7 ?
C4 N4 Sm1 . . 117.6(7) ?
C4 N4 H4A . . 107.9 ?
Sm1 N4 H4A . . 107.9 ?
C4 N4 H4B . . 107.9 ?
Sm1 N4 H4B . . 107.9 ?
H4A N4 H4B . . 107.2 ?
C5 N5 Sm1 . . 110.3(8) ?
C5 N5 H5A . . 109.6 ?
Sm1 N5 H5A . . 109.6 ?
C5 N5 H5B . . 109.6 ?
Sm1 N5 H5B . . 109.6 ?
H5A N5 H5B . . 108.1 ?
N5 C5 C6 . . 111.7(11) ?
N5 C5 H5C . . 109.3 ?
C6 C5 H5C . . 109.3 ?
N5 C5 H5D . . 109.3 ?
C6 C5 H5D . . 109.3 ?
H5C C5 H5D . . 107.9 ?
N6 C6 C5 . . 111.8(11) ?
N6 C6 H6C . . 109.3 ?
C5 C6 H6C . . 109.3 ?
N6 C6 H6D . . 109.3 ?
C5 C6 H6D . . 109.3 ?
H6C C6 H6D . . 107.9 ?
C6 N6 Sm1 . . 117.8(7) ?
C6 N6 H6A . . 107.9 ?
Sm1 N6 H6A . . 107.9 ?
C6 N6 H6B . . 107.9 ?
Sm1 N6 H6B . . 107.9 ?
H6A N6 H6B . . 107.2 ?
C7 N7 Sm1 . . 114.8(7) ?
C7 N7 H7A . . 108.6 ?
Sm1 N7 H7A . . 108.6 ?
C7 N7 H7B . . 108.6 ?
Sm1 N7 H7B . . 108.6 ?
H7A N7 H7B . . 107.5 ?
N7 C7 C8 . . 109.2(10) ?
N7 C7 H7C . . 109.8 ?
C8 C7 H7C . . 109.8 ?
N7 C7 H7D . . 109.8 ?
C8 C7 H7D . . 109.8 ?
H7C C7 H7D . . 108.3 ?
N8 C8 C7 . . 109.6(10) ?
N8 C8 H8C . . 109.8 ?
C7 C8 H8C . . 109.8 ?
N8 C8 H8D . . 109.8 ?
C7 C8 H8D . . 109.8 ?
H8C C8 H8D . . 108.2 ?
C8 N8 Sm1 . . 114.7(7) ?
C8 N8 H8A . . 108.6 ?
Sm1 N8 H8A . . 108.6 ?
C8 N8 H8B . . 108.6 ?
Sm1 N8 H8B . . 108.6 ?
H8A N8 H8B . . 107.6 ?
In1 Te3 In2 . . 80.38(3) ?
In2 Te1 In1 6_656 . 77.94(3) ?
In1 Te2 In2 . 6_656 76.97(3) ?
In2 Te4 In1 . . 80.63(3) ?
Te1 In1 Te3 . . 116.13(3) ?
Te1 In1 Te2 . . 98.17(3) ?
Te3 In1 Te2 . . 115.51(3) ?
Te1 In1 Te4 . . 113.95(3) ?
Te3 In1 Te4 . . 99.52(3) ?
Te2 In1 Te4 . . 114.51(3) ?
Te1 In2 Te4 6_556 . 116.96(4) ?
Te1 In2 Te2 6_556 6_556 98.12(3) ?
Te4 In2 Te2 . 6_556 118.90(3) ?
Te1 In2 Te3 6_556 . 111.96(3) ?
Te4 In2 Te3 . . 99.46(3) ?
Te2 In2 Te3 6_556 . 112.08(3) ?

loop_
_geom_bond_atom_site_label_1
_geom_bond_atom_site_label_2
_geom_bond_site_symmetry_2
_geom_bond_distance
_geom_bond_publ_flag
Sm1 N6 . 2.551(8) ?
Sm1 N3 . 2.589(9) ?
Sm1 N8 . 2.599(9) ?
Sm1 N1 . 2.621(9) ?
Sm1 N4 . 2.628(9) ?
Sm1 N5 . 2.638(10) ?
Sm1 N7 . 2.646(9) ?
Sm1 N2 . 2.653(9) ?
Sm1 Cl1 . 2.869(3) ?
N1 C1 . 1.469(12) ?
N1 H1A . 0.9100 ?
N1 H1B . 0.9100 ?
C1 C2 . 1.475(15) ?
C1 H1C . 0.9800 ?
C1 H1D . 0.9800 ?
C2 N2 . 1.483(11) ?
C2 H2C . 0.9800 ?
C2 H2D . 0.9800 ?
N2 H2A . 0.9100 ?
N2 H2B . 0.9100 ?
N3 C3 . 1.459(12) ?
N3 H3A . 0.9100 ?
N3 H3B . 0.9100 ?
C3 C4 . 1.435(16) ?
C3 H3C . 0.9800 ?
C3 H3D . 0.9800 ?
C4 N4 . 1.457(13) ?
C4 H4C . 0.9800 ?
C4 H4D . 0.9800 ?
N4 H4A . 0.9100 ?
N4 H4B . 0.9100 ?
N5 C5 . 1.473(17) ?
N5 H5A . 0.9100 ?
N5 H5B . 0.9100 ?
C5 C6 . 1.474(18) ?
C5 H5C . 0.9800 ?
C5 H5D . 0.9800 ?
C6 N6 . 1.462(15) ?
C6 H6C . 0.9800 ?
C6 H6D . 0.9800 ?
N6 H6A . 0.9100 ?
N6 H6B . 0.9100 ?
N7 C7 . 1.482(15) ?
N7 H7A . 0.9100 ?
N7 H7B . 0.9100 ?
C7 C8 . 1.484(18) ?
C7 H7C . 0.9800 ?
C7 H7D . 0.9800 ?
C8 N8 . 1.470(15) ?
C8 H8C . 0.9800 ?
C8 H8D . 0.9800 ?
N8 H8A . 0.9100 ?
N8 H8B . 0.9100 ?
Te3 In1 . 2.7848(10) ?
Te3 In2 . 2.8204(11) ?
Te1 In2 6_656 2.7769(10) ?
Te1 In1 . 2.7798(10) ?
Te2 In1 . 2.8055(11) ?
Te2 In2 6_656 2.8103(10) ?
Te4 In2 . 2.7787(10) ?
Te4 In1 . 2.8121(11) ?
In2 Te1 6_556 2.7769(10) ?
In2 Te2 6_556 2.8103(10) ?

loop_
_geom_hbond_atom_site_label_D
_geom_hbond_atom_site_label_H
_geom_hbond_atom_site_label_A
_geom_hbond_site_symmetry_A
_geom_hbond_distance_DH
_geom_hbond_distance_HA
_geom_hbond_distance_DA
_geom_hbond_angle_DHA
N2 H2A Cl1 3_456 0.91 2.74 3.619(10) 163.8
N3 H3A Cl1 3_456 0.91 2.40 3.248(10) 155.6
N8 H8A Cl1 3_456 0.91 2.60 3.498(9) 168.9
N7 H7A Cl1 . 0.91 2.72 3.166(10) 111.2

loop_
_geom_torsion_atom_site_label_1
_geom_torsion_atom_site_label_2
_geom_torsion_atom_site_label_3
_geom_torsion_atom_site_label_4
_geom_torsion_site_symmetry_1
_geom_torsion_site_symmetry_2
_geom_torsion_site_symmetry_3
_geom_torsion_site_symmetry_4
_geom_torsion
_geom_torsion_publ_flag
N6 Sm1 N1 C1 . . . . -123.8(7) ?
N3 Sm1 N1 C1 . . . . 42.7(9) ?
N8 Sm1 N1 C1 . . . . 98.3(7) ?
N4 Sm1 N1 C1 . . . . -35.1(8) ?
N5 Sm1 N1 C1 . . . . -90.0(8) ?
N7 Sm1 N1 C1 . . . . 140.9(7) ?
N2 Sm1 N1 C1 . . . . 20.4(7) ?
Cl1 Sm1 N1 C1 . . . . -174.1(8) ?
Sm1 N1 C1 C2 . . . . -49.3(11) ?
N1 C1 C2 N2 . . . . 57.6(13) ?
C1 C2 N2 Sm1 . . . . -38.2(11) ?
N6 Sm1 N2 C2 . . . . 134.7(7) ?
N3 Sm1 N2 C2 . . . . -154.9(8) ?
N8 Sm1 N2 C2 . . . . -71.8(7) ?
N1 Sm1 N2 C2 . . . . 9.6(7) ?
N4 Sm1 N2 C2 . . . . 138.0(8) ?
N5 Sm1 N2 C2 . . . . 74.2(8) ?
N7 Sm1 N2 C2 . . . . -107.7(8) ?
Cl1 Sm1 N2 C2 . . . . -9.3(9) ?
N6 Sm1 N3 C3 . . . . 88.9(10) ?
N8 Sm1 N3 C3 . . . . -135.0(10) ?
N1 Sm1 N3 C3 . . . . -80.8(11) ?
N4 Sm1 N3 C3 . . . . 18.2(10) ?
N5 Sm1 N3 C3 . . . . 29.8(11) ?
N7 Sm1 N3 C3 . . . . 158.0(10) ?
N2 Sm1 N3 C3 . . . . -60.0(10) ?
Cl1 Sm1 N3 C3 . . . . 158.9(9) ?
Sm1 N3 C3 C4 . . . . -39.6(18) ?
N3 C3 C4 N4 . . . . 43(2) ?
C3 C4 N4 Sm1 . . . . -26.1(19) ?
N6 Sm1 N4 C4 . . . . -96.3(11) ?
N3 Sm1 N4 C4 . . . . 4.1(10) ?
N8 Sm1 N4 C4 . . . . 43.2(12) ?
N1 Sm1 N4 C4 . . . . 136.8(10) ?
N5 Sm1 N4 C4 . . . . -166.6(11) ?
N7 Sm1 N4 C4 . . . . -39.5(11) ?
N2 Sm1 N4 C4 . . . . 85.7(11) ?
Cl1 Sm1 N4 C4 . . . . -133.8(10) ?
N6 Sm1 N5 C5 . . . . 23.2(7) ?
N3 Sm1 N5 C5 . . . . 92.9(9) ?
N8 Sm1 N5 C5 . . . . -114.6(8) ?
N1 Sm1 N5 C5 . . . . -129.0(9) ?
N4 Sm1 N5 C5 . . . . 104.2(8) ?
N7 Sm1 N5 C5 . . . . -6.4(10) ?
N2 Sm1 N5 C5 . . . . 171.7(8) ?
Cl1 Sm1 N5 C5 . . . . -55.8(8) ?
Sm1 N5 C5 C6 . . . . -48.6(12) ?
N5 C5 C6 N6 . . . . 52.6(15) ?
C5 C6 N6 Sm1 . . . . -29.7(13) ?
N3 Sm1 N6 C6 . . . . -132.3(8) ?
N8 Sm1 N6 C6 . . . . 150.9(8) ?
N1 Sm1 N6 C6 . . . . 38.6(9) ?
N4 Sm1 N6 C6 . . . . -69.9(8) ?
N5 Sm1 N6 C6 . . . . 3.3(8) ?
N7 Sm1 N6 C6 . . . . 160.5(9) ?
N2 Sm1 N6 C6 . . . . -66.6(10) ?
Cl1 Sm1 N6 C6 . . . . 87.2(8) ?
N6 Sm1 N7 C7 . . . . 175.7(8) ?
N3 Sm1 N7 C7 . . . . 76.1(8) ?
N8 Sm1 N7 C7 . . . . -11.7(7) ?
N1 Sm1 N7 C7 . . . . -58.0(8) ?
N4 Sm1 N7 C7 . . . . 117.8(8) ?
N5 Sm1 N7 C7 . . . . -155.8(7) ?
N2 Sm1 N7 C7 . . . . 26.6(9) ?
Cl1 Sm1 N7 C7 . . . . -103.3(8) ?
Sm1 N7 C7 C8 . . . . 40.6(11) ?
N7 C7 C8 N8 . . . . -58.3(13) ?
C7 C8 N8 Sm1 . . . . 48.6(11) ?
N6 Sm1 N8 C8 . . . . -9.3(9) ?
N3 Sm1 N8 C8 . . . . -91.1(8) ?
N1 Sm1 N8 C8 . . . . 123.6(8) ?
N4 Sm1 N8 C8 . . . . -126.3(8) ?
N5 Sm1 N8 C8 . . . . 109.4(9) ?
N7 Sm1 N8 C8 . . . . -19.3(7) ?
N2 Sm1 N8 C8 . . . . -168.8(8) ?
Cl1 Sm1 N8 C8 . . . . 51.8(7) ?
In2 Te1 In1 Te3 6_656 . . . -146.16(4) ?
In2 Te1 In1 Te2 6_656 . . . -22.45(3) ?
In2 Te1 In1 Te4 6_656 . . . 99.04(4) ?
In2 Te3 In1 Te1 . . . . -123.73(4) ?
In2 Te3 In1 Te2 . . . . 122.10(4) ?
In2 Te3 In1 Te4 . . . . -1.00(3) ?
In2 Te2 In1 Te1 6_656 . . . 22.25(3) ?
In2 Te2 In1 Te3 6_656 . . . 146.41(4) ?
In2 Te2 In1 Te4 6_656 . . . -98.82(4) ?
In2 Te4 In1 Te1 . . . . 125.28(4) ?
In2 Te4 In1 Te3 . . . . 1.01(3) ?
In2 Te4 In1 Te2 . . . . -122.79(4) ?
In1 Te4 In2 Te1 . . . 6_556 -121.67(4) ?
In1 Te4 In2 Te2 . . . 6_556 120.82(4) ?
In1 Te4 In2 Te3 . . . . -1.00(3) ?
In1 Te3 In2 Te1 . . . 6_556 125.25(4) ?
In1 Te3 In2 Te4 . . . . 1.01(3) ?
In1 Te3 In2 Te2 . . . 6_556 -125.60(4) ?
